data_7231447
loop_
_publ_author_name
'Eusterwiemann, Steffen'
'Doerenkamp, Carsten'
'Dresselhaus, Thomas'
'Janka, Oliver'
'Daniliuc, Constantin G.'
'P\"ottgen, Rainer'
'Studer, Armido'
'Eckert, Hellmut'
'Neugebauer, Johannes'

_publ_section_title
;
 Ferro- or antiferromagnetism? Heisenberg chains in the crystal structures
 of verdazyl radicals.
;
_journal_issue 35
_journal_name_full 'Physical chemistry chemical physics : PCCP'
_journal_page_first 22902
_journal_page_last 22908
_journal_paper_doi 10.1039/c8cp03332c
_journal_volume 20
_journal_year 2018
_chemical_formula_sum 'C19 H19 N4 O Si'
_chemical_formula_weight 347.47
_space_group_crystal_system monoclinic
_space_group_IT_number 8
_space_group_name_Hall 'C -2y'
_space_group_name_H-M_alt 'C 1 m 1'
_symmetry_space_group_name_Hall 'C -2y'
_symmetry_space_group_name_H-M 'C 1 m 1'
_atom_sites_solution_hydrogens mixed
_audit_creation_method 'APEX3 v2016.1-0'
_audit_update_record
;
2018-08-14 deposited with the CCDC.
2018-08-17 downloaded from the CCDC.
;
_cell_angle_alpha 90
_cell_angle_beta 113.819(2)
_cell_angle_gamma 90
_cell_formula_units_Z 2
_cell_length_a 9.6565(5)
_cell_length_b 17.9910(9)
_cell_length_c 5.8635(3)
_cell_measurement_reflns_used 1274
_cell_measurement_temperature 223.(2)
_cell_measurement_theta_max 28.28
_cell_measurement_theta_min 4.08
_cell_volume 931.90(8)
_computing_cell_refinement 'Collect (Nonius B.V., 1998)'
_computing_data_collection
;
Collect (Nonius B.V., 1998)
;
_computing_data_reduction 'Denzo-SMN (Otwinowski & Minor, 1997)'
_computing_molecular_graphics 'XP (Sheldrick, 2014)'
_computing_publication_material 'SHELXL-2014/7 (Sheldrick, 2014)'
_computing_structure_refinement 'SHELXL-2014/7 (Sheldrick, 2014)'
_computing_structure_solution 'SHELXS-97 (Sheldrick, 1990)'
_diffrn_ambient_temperature 223.(2)
_diffrn_measured_fraction_theta_full 0.984
_diffrn_measured_fraction_theta_max 0.984
_diffrn_measurement_device_type 'Nonius KappaCCD APEXII'
_diffrn_measurement_method 'omega and phi scans'
_diffrn_radiation_monochromator 'Montel mirror'
_diffrn_radiation_type 'Mo K\a'
_diffrn_radiation_wavelength 0.71073
_diffrn_reflns_av_R_equivalents 0.0597
_diffrn_reflns_av_unetI/netI 0.0397
_diffrn_reflns_limit_h_max 12
_diffrn_reflns_limit_h_min -12
_diffrn_reflns_limit_k_max 23
_diffrn_reflns_limit_k_min -23
_diffrn_reflns_limit_l_max 7
_diffrn_reflns_limit_l_min -7
_diffrn_reflns_number 4397
_diffrn_reflns_theta_full 28.58
_diffrn_reflns_theta_max 28.58
_diffrn_reflns_theta_min 4.11
_diffrn_source MoK\a
_diffrn_source_type 'rotating anode Nonius FR591'
_exptl_absorpt_coefficient_mu 0.140
_exptl_absorpt_correction_T_max 1.00
_exptl_absorpt_correction_T_min 0.97
_exptl_absorpt_correction_type multi-scan
_exptl_absorpt_process_details
;
Denzo (Otwinowski, Borek, Majewski & Minor, 2003)
;
_exptl_crystal_colour red
_exptl_crystal_density_diffrn 1.238
_exptl_crystal_density_method 'not measured'
_exptl_crystal_description needle
_exptl_crystal_F_000 366
_exptl_crystal_size_max 0.200
_exptl_crystal_size_mid 0.080
_exptl_crystal_size_min 0.030
_refine_diff_density_max 0.245
_refine_diff_density_min -0.172
_refine_ls_abs_structure_details
;
Refined as an inversion twin.
;
_refine_ls_abs_structure_Flack 0.4(4)
_refine_ls_extinction_method none
_refine_ls_goodness_of_fit_ref 1.063
_refine_ls_hydrogen_treatment mixed
_refine_ls_matrix_type full
_refine_ls_number_parameters 185
_refine_ls_number_reflns 2193
_refine_ls_number_restraints 190
_refine_ls_restrained_S_all 1.088
_refine_ls_R_factor_all 0.0837
_refine_ls_R_factor_gt 0.0659
_refine_ls_shift/su_max 0.000
_refine_ls_shift/su_mean 0.000
_refine_ls_structure_factor_coef Fsqd
_refine_ls_weighting_details 'w=1/[\s^2^(Fo^2^)+(0.0479P)^2^+1.3019P] where P=(Fo^2^+2Fc^2^)/3'
_refine_ls_weighting_scheme calc
_refine_ls_wR_factor_gt 0.1423
_refine_ls_wR_factor_ref 0.1557
_reflns_number_gt 1819
_reflns_number_total 2193
_reflns_threshold_expression 'I > 2\s(I)'
_cod_data_source_file c8cp03332c2.cif
_cod_data_source_block stu7092
_cod_depositor_comments 'Adding full bibliography for 7231447--7231450.cif.'
_cod_database_code 7231447

loop_
_space_group_symop_operation_xyz
'x, y, z'
'x, -y, z'
'x+1/2, y+1/2, z'
'x+1/2, -y+1/2, z'

loop_
_atom_site_type_symbol
_atom_site_label
_atom_site_fract_x
_atom_site_fract_y
_atom_site_fract_z
_atom_site_U_iso_or_equiv
_atom_site_adp_type
_atom_site_calc_flag
_atom_site_refinement_flags_adp
_atom_site_refinement_flags_occupancy
_atom_site_refinement_flags_posn
_atom_site_occupancy
_atom_site_disorder_assembly
_atom_site_disorder_group
O O1 0.9245(6) 1.0 0.8141(9) 0.0615(13) Uani d T P S 1.0 . .
N N2 0.7087(5) 0.9335(2) 0.2029(7) 0.0501(9) Uani d . . . 1.0 . .
C C1 0.8459(7) 1.0 0.5924(11) 0.0477(15) Uani d T P S 1.0 A .
C C2 0.6687(7) 1.0 0.0973(12) 0.0452(14) Uani d T P S 1.0 . .
C C3 0.5664(8) 1.0 -0.1622(12) 0.0508(15) Uani d TU P S 1.0 . .
C C4 0.4709(8) 1.0 -0.3732(13) 0.0572(17) Uani d TU P S 1.0 . .
Si Si1 0.3010(2) 1.0 -0.6712(3) 0.0549(5) Uani d TU P S 1.0 . .
C C5 0.3020(9) 0.9154(5) -0.8491(13) 0.092(2) Uani d U . . 1.0 . .
H H5A 0.3879 0.9169 -0.8949 0.138 Uiso calc U . R 1.0 . .
H H5B 0.3095 0.8718 -0.7471 0.138 Uiso calc U . R 1.0 . .
H H5C 0.209 0.913 -0.9987 0.138 Uiso calc U . R 1.0 . .
C C6 0.1397(9) 1.0 -0.5793(14) 0.071(2) Uani d TU P S 1.0 . .
H H6A 0.045(13) 1.0 -0.75(2) 0.106 Uiso d U P S 1.0 . .
H H6B 0.143(8) 1.038(4) -0.448(15) 0.106 Uiso d U . . 1.0 . .
N N1 0.7971(4) 0.9356(2) 0.4541(6) 0.0460(9) Uani d U . D 1.0 . .
C C11 0.8581(11) 0.8650(5) 0.5594(16) 0.052(3) Uani d U P D 0.784(9) A 1
C C12 0.8403(8) 0.8405(4) 0.7678(13) 0.065(2) Uani d U P D 0.784(9) A 1
H H12 0.7911 0.8701 0.8444 0.079 Uiso calc U P R 0.784(9) A 1
C C13 0.8970(12) 0.7706(5) 0.8626(18) 0.090(3) Uani d U P D 0.784(9) A 1
H H13 0.8827 0.7519 1.0012 0.108 Uiso calc U P R 0.784(9) A 1
C C14 0.9722(15) 0.7297(6) 0.757(2) 0.095(3) Uani d U P D 0.784(9) A 1
H H14 1.014 0.6837 0.8272 0.114 Uiso calc U P R 0.784(9) A 1
C C15 0.9883(13) 0.7541(5) 0.548(2) 0.100(3) Uani d U P D 0.784(9) A 1
H H15 1.0384 0.7244 0.4735 0.12 Uiso calc U P R 0.784(9) A 1
C C16 0.9305(10) 0.8231(5) 0.4469(16) 0.076(2) Uani d U P D 0.784(9) A 1
H H16 0.9411 0.8405 0.3036 0.092 Uiso calc U P R 0.784(9) A 1
C C11A 0.832(3) 0.8635(14) 0.586(7) 0.052(10) Uani d U P D 0.216(9) A 2
C C12A 0.968(3) 0.8449(13) 0.777(4) 0.076(8) Uani d U P D 0.216(9) A 2
H H12A 1.0408 0.882 0.8549 0.091 Uiso calc U P R 0.216(9) A 2
C C13A 0.998(3) 0.7721(13) 0.851(6) 0.071(8) Uani d U P D 0.216(9) A 2
H H13A 1.0911 0.7597 0.9808 0.085 Uiso calc U P R 0.216(9) A 2
C C14A 0.895(3) 0.7169(14) 0.739(6) 0.074(8) Uani d U P D 0.216(9) A 2
H H14A 0.9215 0.6666 0.7727 0.088 Uiso calc U P R 0.216(9) A 2
C C15A 0.752(3) 0.7366(14) 0.579(6) 0.097(11) Uani d U P D 0.216(9) A 2
H H15A 0.6736 0.7012 0.5284 0.117 Uiso calc U P R 0.216(9) A 2
C C16A 0.723(3) 0.8081(12) 0.490(5) 0.070(8) Uani d U P D 0.216(9) A 2
H H16A 0.6281 0.8197 0.363 0.084 Uiso calc U P R 0.216(9) A 2

loop_
_atom_site_aniso_label
_atom_site_aniso_U_11
_atom_site_aniso_U_22
_atom_site_aniso_U_33
_atom_site_aniso_U_12
_atom_site_aniso_U_13
_atom_site_aniso_U_23
O1 0.065(3) 0.061(3) 0.042(3) 0 0.004(2) 0
N2 0.050(2) 0.044(2) 0.042(2) 0.0008(16) 0.0042(16) -0.0011(16)
C1 0.046(3) 0.052(4) 0.035(3) 0 0.005(3) 0
C2 0.041(3) 0.043(3) 0.044(3) 0 0.010(3) 0
C3 0.046(3) 0.052(4) 0.046(4) 0 0.009(3) 0
C4 0.053(4) 0.067(4) 0.046(4) 0 0.014(3) 0
Si1 0.0465(9) 0.0750(13) 0.0343(8) 0 0.0072(7) 0
C5 0.089(5) 0.109(6) 0.061(4) 0.013(4) 0.014(4) -0.016(4)
C6 0.049(4) 0.124(8) 0.035(4) 0 0.013(3) 0
N1 0.0473(19) 0.042(2) 0.0385(19) 0.0040(15) 0.0068(15) 0.0030(15)
C11 0.055(4) 0.045(4) 0.048(4) 0.010(3) 0.013(4) 0.006(3)
C12 0.070(4) 0.061(4) 0.064(4) 0.008(3) 0.026(3) 0.017(3)
C13 0.101(6) 0.081(5) 0.088(6) 0.009(4) 0.039(5) 0.032(4)
C14 0.101(6) 0.069(5) 0.105(6) 0.022(5) 0.029(5) 0.026(5)
C15 0.114(6) 0.076(5) 0.112(7) 0.042(5) 0.047(5) 0.017(5)
C16 0.091(5) 0.063(4) 0.079(5) 0.023(4) 0.037(4) 0.011(4)
C11A 0.054(12) 0.047(11) 0.056(12) 0.004(7) 0.023(8) 0.003(8)
C12A 0.074(11) 0.066(11) 0.081(12) -0.003(8) 0.026(8) 0.001(8)
C13A 0.077(11) 0.068(11) 0.067(11) 0.006(8) 0.028(8) 0.004(8)
C14A 0.078(11) 0.062(10) 0.080(11) 0.004(8) 0.030(8) 0.011(8)
C15A 0.100(14) 0.091(13) 0.102(14) -0.006(9) 0.041(9) 0.003(9)
C16A 0.073(11) 0.059(10) 0.074(11) 0.004(8) 0.026(8) 0.003(8)

loop_
_atom_type_symbol
_atom_type_description
_atom_type_scat_dispersion_real
_atom_type_scat_dispersion_imag
_atom_type_scat_source
C C 0.0033 0.0016 'International Tables Vol C Tables 4.2.6.8 and 6.1.1.4'
H H 0.0000 0.0000 'International Tables Vol C Tables 4.2.6.8 and 6.1.1.4'
N N 0.0061 0.0033 'International Tables Vol C Tables 4.2.6.8 and 6.1.1.4'
O O 0.0106 0.0060 'International Tables Vol C Tables 4.2.6.8 and 6.1.1.4'
Si Si 0.0817 0.0704 'International Tables Vol C Tables 4.2.6.8 and 6.1.1.4'

loop_
_geom_angle_atom_site_label_1
_geom_angle_atom_site_label_2
_geom_angle_atom_site_label_3
_geom_angle_site_symmetry_1
_geom_angle_site_symmetry_3
_geom_angle
C2 N2 N1 . . 114.4(4)
O1 C1 N1 . 2_575 123.1(2)
O1 C1 N1 . . 123.1(2)
N1 C1 N1 2_575 . 113.8(5)
N2 C2 N2 2_575 . 128.0(6)
N2 C2 C3 2_575 . 116.0(3)
N2 C2 C3 . . 116.0(3)
C4 C3 C2 . . 174.6(8)
C3 C4 Si1 . . 170.1(7)
C6 Si1 C5 . . 111.3(3)
C6 Si1 C5 . 2_575 111.3(3)
C5 Si1 C5 . 2_575 111.0(6)
C6 Si1 C4 . . 104.8(3)
C5 Si1 C4 . . 109.2(3)
C5 Si1 C4 2_575 . 109.2(3)
Si1 C5 H5A . . 109.5
Si1 C5 H5B . . 109.5
H5A C5 H5B . . 109.5
Si1 C5 H5C . . 109.5
H5A C5 H5C . . 109.5
H5B C5 H5C . . 109.5
Si1 C6 H6A . . 103.(6)
Si1 C6 H6B . . 116.(4)
H6A C6 H6B . . 118.(6)
N2 N1 C1 . . 124.7(4)
N2 N1 C11 . . 114.1(5)
C1 N1 C11 . . 120.5(5)
N2 N1 C11A . . 116.7(14)
C1 N1 C11A . . 118.4(15)
C16 C11 C12 . . 121.7(7)
C16 C11 N1 . . 118.9(8)
C12 C11 N1 . . 119.4(9)
C11 C12 C13 . . 118.3(8)
C11 C12 H12 . . 120.9
C13 C12 H12 . . 120.9
C14 C13 C12 . . 120.4(8)
C14 C13 H13 . . 119.8
C12 C13 H13 . . 119.8
C13 C14 C15 . . 120.9(8)
C13 C14 H14 . . 119.5
C15 C14 H14 . . 119.5
C14 C15 C16 . . 119.9(9)
C14 C15 H15 . . 120.0
C16 C15 H15 . . 120.0
C11 C16 C15 . . 118.7(8)
C11 C16 H16 . . 120.6
C15 C16 H16 . . 120.6
C12A C11A C16A . . 118.3(19)
C12A C11A N1 . . 125.(2)
C16A C11A N1 . . 116.3(17)
C13A C12A C11A . . 120.(2)
C13A C12A H12A . . 120.2
C11A C12A H12A . . 120.2
C14A C13A C12A . . 121.(2)
C14A C13A H13A . . 119.3
C12A C13A H13A . . 119.3
C15A C14A C13A . . 119.(2)
C15A C14A H14A . . 120.7
C13A C14A H14A . . 120.7
C14A C15A C16A . . 120.(2)
C14A C15A H15A . . 120.0
C16A C15A H15A . . 120.0
C15A C16A C11A . . 121.(2)
C15A C16A H16A . . 119.6
C11A C16A H16A . . 119.6

loop_
_geom_bond_atom_site_label_1
_geom_bond_atom_site_label_2
_geom_bond_site_symmetry_2
_geom_bond_distance
O1 C1 . 1.212(7)
N2 C2 . 1.331(5)
N2 N1 . 1.372(5)
C1 N1 2_575 1.383(5)
C1 N1 . 1.383(5)
C2 N2 2_575 1.331(5)
C2 C3 . 1.441(9)
C3 C4 . 1.208(9)
C4 Si1 . 1.851(7)
Si1 C6 . 1.843(8)
Si1 C5 . 1.848(8)
Si1 C5 2_575 1.848(8)
C5 H5A . 0.97
C5 H5B . 0.97
C5 H5C . 0.97
C6 H6A . 1.06(12)
C6 H6B . 1.02(8)
N1 C11 . 1.431(8)
N1 C11A . 1.48(2)
C11 C16 . 1.365(14)
C11 C12 . 1.373(12)
C12 C13 . 1.395(10)
C12 H12 . 0.94
C13 C14 . 1.349(11)
C13 H13 . 0.94
C14 C15 . 1.365(12)
C14 H14 . 0.94
C15 C16 . 1.392(10)
C15 H15 . 0.94
C16 H16 . 0.94
C11A C12A . 1.383(19)
C11A C16A . 1.39(2)
C12A C13A . 1.375(18)
C12A H12A . 0.94
C13A C14A . 1.372(19)
C13A H13A . 0.94
C14A C15A . 1.366(19)
C14A H14A . 0.94
C15A C16A . 1.372(19)
C15A H15A . 0.94
C16A H16A . 0.94

loop_
_geom_torsion_atom_site_label_1
_geom_torsion_atom_site_label_2
_geom_torsion_atom_site_label_3
_geom_torsion_atom_site_label_4
_geom_torsion_site_symmetry_1
_geom_torsion_site_symmetry_4
_geom_torsion
N1 N2 C2 N2 . 2_575 2.9(10)
N1 N2 C2 C3 . . -175.4(6)
C2 N2 N1 C1 . . -1.3(8)
C2 N2 N1 C11 . . -171.3(7)
C2 N2 N1 C11A . . 174.(2)
O1 C1 N1 N2 . . -179.7(6)
N1 C1 N1 N2 2_575 . 0.1(9)
O1 C1 N1 C11 . . -10.3(10)
N1 C1 N1 C11 2_575 . 169.4(7)
O1 C1 N1 C11A . . 5.(2)
N1 C1 N1 C11A 2_575 . -175.(2)
N2 N1 C11 C16 . . 50.1(10)
C1 N1 C11 C16 . . -120.3(8)
N2 N1 C11 C12 . . -128.8(7)
C1 N1 C11 C12 . . 60.8(10)
C16 C11 C12 C13 . . -0.6(12)
N1 C11 C12 C13 . . 178.2(8)
C11 C12 C13 C14 . . 2.4(14)
C12 C13 C14 C15 . . -3.0(19)
C13 C14 C15 C16 . . 2.(2)
C12 C11 C16 C15 . . -0.5(15)
N1 C11 C16 C15 . . -179.3(8)
C14 C15 C16 C11 . . -0.1(17)
N2 N1 C11A C12A . . 142.(4)
C1 N1 C11A C12A . . -42.(5)
N2 N1 C11A C16A . . -30.(5)
C1 N1 C11A C16A . . 145.(3)
C16A C11A C12A C13A . . 5.(6)
N1 C11A C12A C13A . . -167.(4)
C11A C12A C13A C14A . . 0.(6)
C12A C13A C14A C15A . . -10.(6)
C13A C14A C15A C16A . . 14.(6)
C14A C15A C16A C11A . . -8.(6)
C12A C11A C16A C15A . . -1.(6)
N1 C11A C16A C15A . . 171.(3)
